data_4111743
loop_
_publ_author_name
'J. Frantz Folmer-Andersen'
'Vincent M. Lynch'
'Eric V. Anslyn'

_publ_section_title
;
 Colorimetric Enantiodiscrimination of \a-Amino Acids in Protic Media
;
_journal_name_full 'Journal of the American Chemical Society'
_journal_page_first 7986
_journal_page_last 7987
_journal_paper_doi 10.1021/ja052029e
_journal_volume 127
_journal_year 2005
_chemical_formula_sum 'C100 H136 Cu2 F12 N8 O28 S4'
_chemical_formula_weight 2381.49
_chemical_name_systematic
;
 ?
;
_space_group_IT_number 4
_symmetry_cell_setting monoclinic
_symmetry_space_group_name_Hall 'P 2yb'
_symmetry_space_group_name_H-M 'P 1 21 1'
_atom_sites_solution_hydrogens geom
_atom_sites_solution_primary direct
_atom_sites_solution_secondary difmap
_audit_creation_method SHELXL-97
_cell_angle_alpha 90.00
_cell_angle_beta 118.214(2)
_cell_angle_gamma 90.00
_cell_formula_units_Z 2
_cell_length_a 14.2394(4)
_cell_length_b 31.381(2)
_cell_length_c 14.2878(7)
_cell_measurement_temperature 153(2)
_cell_volume 5625.9(5)
_computing_cell_refinement 'Collect software, Nonius B.V. 1998'
_computing_data_collection 'Collect software, Nonius B.V. 1998'
_computing_data_reduction
;
DENZO and Scalepack (Otwinoski and Minor, 1997)
;
_computing_molecular_graphics 'XP SHELXTL/PC, Siemens Analytical'
_computing_structure_refinement 'XL SHELXTL/PC, Siemens Analytical'
_computing_structure_solution
;

SIR97 - Altomare A., Burla M.C., Camalli M., Cascarano G.L., Giacovazzo C., 
Guagliardi A., Moliterni A.G.G., Polidori G.,Spagna R.
;
_diffrn_ambient_temperature 153(2)
_diffrn_measured_fraction_theta_full 0.878
_diffrn_measured_fraction_theta_max 0.878
_diffrn_measurement_device_type 'Nonius Kappa CCD'
_diffrn_measurement_method \w-scans
_diffrn_radiation_monochromator graphite
_diffrn_radiation_source 'fine-focus sealed tube'
_diffrn_radiation_type MoK\a
_diffrn_radiation_wavelength 0.71073
_diffrn_reflns_av_R_equivalents 0.0000
_diffrn_reflns_av_sigmaI/netI 0.1966
_diffrn_reflns_limit_h_max 16
_diffrn_reflns_limit_h_min -16
_diffrn_reflns_limit_k_max 34
_diffrn_reflns_limit_k_min -37
_diffrn_reflns_limit_l_max 16
_diffrn_reflns_limit_l_min -16
_diffrn_reflns_number 13123
_diffrn_reflns_theta_full 24.93
_diffrn_reflns_theta_max 24.93
_diffrn_reflns_theta_min 2.93
_exptl_absorpt_coefficient_mu 0.548
_exptl_absorpt_correction_type none
_exptl_crystal_colour violet
_exptl_crystal_density_diffrn 1.406
_exptl_crystal_description plates
_exptl_crystal_F_000 2492
_exptl_crystal_size_max 0.30
_exptl_crystal_size_mid 0.27
_exptl_crystal_size_min 0.12
_refine_diff_density_max 0.571
_refine_diff_density_min -0.425
_refine_diff_density_rms 0.079
_refine_ls_abs_structure_details 'Flack H D (1983), Acta Cryst. A39, 876-881'
_refine_ls_abs_structure_Flack -0.01(2)
_refine_ls_extinction_method none
_refine_ls_goodness_of_fit_ref 1.337
_refine_ls_hydrogen_treatment mixed
_refine_ls_matrix_type full
_refine_ls_number_parameters 1333
_refine_ls_number_reflns 13123
_refine_ls_number_restraints 1027
_refine_ls_restrained_S_all 1.374
_refine_ls_R_factor_all 0.2300
_refine_ls_R_factor_gt 0.1046
_refine_ls_shift/su_max 0.017
_refine_ls_shift/su_mean 0.001
_refine_ls_structure_factor_coef Fsqd
_refine_ls_weighting_details 'calc w=1/[\s^2^(Fo^2^)+(0.0440P)^2^] where P=(Fo^2^+2Fc^2^)/3'
_refine_ls_weighting_scheme calc
_refine_ls_wR_factor_gt 0.1563
_refine_ls_wR_factor_ref 0.1772
_reflns_number_gt 6019
_reflns_number_total 13123
_reflns_threshold_expression >2sigma(I)
_cod_data_source_file ja052029esi20050331_092808.cif
_cod_data_source_block f441
_cod_database_code 4111743

loop_
_symmetry_equiv_pos_as_xyz
'x, y, z'
'-x, y+1/2, -z'

loop_
_atom_site_label
_atom_site_type_symbol
_atom_site_fract_x
_atom_site_fract_y
_atom_site_fract_z
_atom_site_U_iso_or_equiv
_atom_site_adp_type
_atom_site_occupancy
_atom_site_symmetry_multiplicity
_atom_site_calc_flag
_atom_site_refinement_flags
Cu1 Cu 0.25104(14) 0.25120(6) 0.57109(13) 0.0620(6) Uani 1 1 d U
O1' O 0.2258(8) 0.3989(3) 0.7383(8) 0.091(3) Uani 1 1 d U
O2' O 0.3469(9) 0.2967(4) 1.0870(9) 0.107(4) Uani 1 1 d U
O3' O 0.0602(7) 0.2877(3) 0.4484(7) 0.065(3) Uani 1 1 d U
O4' O 0.0220(8) 0.2596(3) 0.0511(7) 0.080(3) Uani 1 1 d U
O5' O 0.2009(7) 0.2157(3) 0.6474(6) 0.056(3) Uani 1 1 d U
O6' O 0.1892(6) 0.1472(3) 0.6841(6) 0.055(3) Uani 1 1 d U
N1' N 0.3040(9) 0.2968(4) 0.6873(8) 0.065(3) Uani 1 1 d U
H1'N H 0.3529 0.2847 0.7481 0.079 Uiso 1 1 d R
N2' N 0.3039(9) 0.2906(3) 0.4970(8) 0.055(3) Uani 1 1 d U
H2'N H 0.3308 0.2750 0.4624 0.066 Uiso 1 1 d R
N3' N 0.2082(9) 0.2028(3) 0.4709(8) 0.065(3) Uani 1 1 d U
H3'C H 0.2515 0.2004 0.4413 0.078 Uiso 1 1 d R
H3'D H 0.1408 0.2064 0.4192 0.078 Uiso 1 1 d R
C1' C 0.3584(11) 0.3320(5) 0.6567(11) 0.065(4) Uani 1 1 d U
H1' H 0.3090 0.3547 0.6221 0.077 Uiso 1 1 d R
C2' C 0.4559(11) 0.3503(5) 0.7574(11) 0.073(5) Uani 1 1 d U
H2'A H 0.5073 0.3280 0.7906 0.087 Uiso 1 1 d R
H2'B H 0.4335 0.3605 0.8070 0.087 Uiso 1 1 d R
C3' C 0.5071(11) 0.3851(4) 0.7223(10) 0.071(5) Uani 1 1 d U
H3'A H 0.5686 0.3967 0.7822 0.085 Uiso 1 1 d R
H3'B H 0.4558 0.4075 0.6903 0.085 Uiso 1 1 d R
C4' C 0.5395(12) 0.3690(5) 0.6418(12) 0.084(5) Uani 1 1 d U
H4'A H 0.5939 0.3479 0.6770 0.100 Uiso 1 1 d R
H4'B H 0.5700 0.3914 0.6191 0.100 Uiso 1 1 d R
C5' C 0.4461(13) 0.3486(5) 0.5479(12) 0.093(5) Uani 1 1 d U
H5'A H 0.4736 0.3360 0.5046 0.112 Uiso 1 1 d R
H5'B H 0.3947 0.3699 0.5066 0.112 Uiso 1 1 d R
C6' C 0.3937(11) 0.3136(4) 0.5822(10) 0.050(4) Uani 1 1 d U
H6'A H 0.4470 0.2926 0.6214 0.060 Uiso 1 1 d R
C7' C 0.2125(11) 0.3109(5) 0.7054(11) 0.075(5) Uani 1 1 d U
H7'A H 0.1646 0.2874 0.6925 0.090 Uiso 1 1 d R
H7'B H 0.1755 0.3326 0.6538 0.090 Uiso 1 1 d R
C8' C 0.2492(11) 0.3305(5) 0.8186(13) 0.066(4) Uani 1 1 d U
C9' C 0.2517(12) 0.3757(6) 0.8296(14) 0.074(5) Uani 1 1 d U
C10' C 0.2774(10) 0.3960(5) 0.9245(12) 0.062(4) Uani 1 1 d U
H10' H 0.2741 0.4264 0.9298 0.074 Uiso 1 1 d R
C11' C 0.3040(12) 0.3695(6) 1.0098(14) 0.086(5) Uani 1 1 d U
H11' H 0.3245 0.3820 1.0781 0.103 Uiso 1 1 d R
C12' C 0.3116(12) 0.3262(6) 1.0070(13) 0.072(5) Uani 1 1 d U
C13' C 0.2793(11) 0.3066(5) 0.9055(12) 0.077(5) Uani 1 1 d U
H13' H 0.2791 0.2761 0.9003 0.092 Uiso 1 1 d R
C14' C 0.2441(15) 0.4442(6) 0.7511(14) 0.136(7) Uani 1 1 d U
H14A H 0.2269 0.4581 0.6851 0.204 Uiso 1 1 d R
H14B H 0.1971 0.4541 0.7773 0.204 Uiso 1 1 d R
H14C H 0.3165 0.4505 0.8020 0.204 Uiso 1 1 d R
C15' C 0.3835(14) 0.3152(6) 1.1951(14) 0.125(7) Uani 1 1 d U
H15A H 0.4105 0.2935 1.2490 0.187 Uiso 1 1 d R
H15B H 0.4391 0.3353 1.2077 0.187 Uiso 1 1 d R
H15C H 0.3252 0.3297 1.1972 0.187 Uiso 1 1 d R
C16' C 0.2262(11) 0.3195(4) 0.4196(10) 0.055(4) Uani 1 1 d U
H16A H 0.2574 0.3377 0.3878 0.066 Uiso 1 1 d R
H16B H 0.2002 0.3367 0.4579 0.066 Uiso 1 1 d R
C17' C 0.1305(11) 0.2943(4) 0.3373(10) 0.040(4) Uani 1 1 d U
C18' C 0.0509(13) 0.2799(5) 0.3532(13) 0.062(4) Uani 1 1 d U
C19' C -0.0366(12) 0.2600(4) 0.2721(12) 0.059(4) Uani 1 1 d U
H19' H -0.0910 0.2513 0.2897 0.070 Uiso 1 1 d R
C20' C -0.0481(11) 0.2541(4) 0.1707(11) 0.059(4) Uani 1 1 d U
H20' H -0.1115 0.2411 0.1164 0.070 Uiso 1 1 d R
C21' C 0.0348(12) 0.2674(4) 0.1506(11) 0.053(4) Uani 1 1 d U
C22' C 0.1264(11) 0.2882(4) 0.2369(11) 0.058(4) Uani 1 1 d U
H22' H 0.1834 0.2974 0.2237 0.070 Uiso 1 1 d R
C23' C -0.0216(12) 0.2722(5) 0.4719(10) 0.080(5) Uani 1 1 d U
H23A H -0.0049 0.2802 0.5429 0.120 Uiso 1 1 d R
H23B H -0.0889 0.2844 0.4226 0.120 Uiso 1 1 d R
H23C H -0.0258 0.2417 0.4657 0.120 Uiso 1 1 d R
C24' C 0.1127(12) 0.2681(5) 0.0350(11) 0.082(5) Uani 1 1 d U
H24A H 0.0968 0.2626 -0.0371 0.122 Uiso 1 1 d R
H24B H 0.1332 0.2974 0.0520 0.122 Uiso 1 1 d R
H24C H 0.1702 0.2501 0.0819 0.122 Uiso 1 1 d R
C25' C 0.2151(11) 0.1648(4) 0.5317(9) 0.049(4) Uani 1 1 d U
H25' H 0.2871 0.1549 0.5594 0.059 Uiso 1 1 d R
C26' C 0.1980(11) 0.1740(5) 0.6274(11) 0.054(4) Uani 1 1 d U
C27' C 0.1452(12) 0.1284(4) 0.4689(10) 0.059(4) Uani 1 1 d U
H27A H 0.1516 0.1059 0.5174 0.071 Uiso 1 1 d R
H27B H 0.1700 0.1172 0.4220 0.071 Uiso 1 1 d R
C28' C 0.0326(15) 0.1379(5) 0.4070(12) 0.068(5) Uani 1 1 d U
C29' C -0.0341(15) 0.1471(5) 0.4472(14) 0.094(6) Uani 1 1 d U
H29' H -0.0063 0.1453 0.5227 0.113 Uiso 1 1 d R
C30' C -0.1432(16) 0.1566(6) 0.3755(17) 0.113(6) Uani 1 1 d U
H30' H -0.1871 0.1661 0.4058 0.135 Uiso 1 1 d R
C31' C -0.1811(14) 0.1564(5) 0.2704(15) 0.090(6) Uani 1 1 d U
H31' H -0.2561 0.1621 0.2302 0.107 Uiso 1 1 d R
C32' C -0.1205(18) 0.1469(6) 0.2309(16) 0.123(7) Uani 1 1 d U
H32' H -0.1551 0.1468 0.1547 0.148 Uiso 1 1 d R
C33' C -0.0103(16) 0.1378(5) 0.2948(15) 0.103(6) Uani 1 1 d U
H33' H 0.0351 0.1314 0.2639 0.124 Uiso 1 1 d R
S1B S 0.4709(3) 0.20122(15) 0.7863(4) 0.0681(12) Uani 1 1 d DU
F1B F 0.6604(7) 0.1913(3) 0.9494(7) 0.137(4) Uani 1 1 d DU
F2B F 0.6480(8) 0.2434(3) 0.8473(8) 0.157(4) Uani 1 1 d DU
F3B F 0.6524(8) 0.1796(3) 0.7979(7) 0.138(4) Uani 1 1 d DU
O1B O 0.4498(7) 0.1560(3) 0.7870(7) 0.068(3) Uani 1 1 d U
O2B O 0.4463(8) 0.2272(3) 0.8508(8) 0.086(3) Uani 1 1 d U
O3B O 0.4346(7) 0.2178(3) 0.6792(7) 0.072(3) Uani 1 1 d U
C1B C 0.6154(10) 0.2038(3) 0.8493(9) 0.118(7) Uani 1 1 d DU
S1D S 0.2505(4) 0.50687(17) 0.0574(4) 0.0921(16) Uani 1 1 d DU
F1D F 0.2596(6) 0.5824(3) -0.0106(6) 0.104(3) Uani 1 1 d DU
F2D F 0.1022(7) 0.5581(3) -0.0690(8) 0.136(4) Uani 1 1 d DU
F3D F 0.2021(8) 0.5340(3) -0.1315(7) 0.131(4) Uani 1 1 d DU
O1D O 0.1736(9) 0.4723(4) 0.0104(8) 0.098(3) Uani 1 1 d U
O2D O 0.2526(9) 0.5267(4) 0.1462(9) 0.107(4) Uani 1 1 d U
O3D O 0.3525(10) 0.4980(4) 0.0645(9) 0.120(4) Uani 1 1 d U
C1D C 0.2014(8) 0.5472(4) -0.0432(9) 0.087(6) Uani 1 1 d DU
Cu2 Cu -0.00737(13) 0.47267(5) 0.17661(13) 0.0583(5) Uani 1 1 d U
O1 O -0.3558(8) 0.4416(3) 0.0750(7) 0.068(3) Uani 1 1 d U
O2 O -0.2920(10) 0.2762(4) 0.2168(10) 0.131(4) Uani 1 1 d U
O3 O 0.1072(9) 0.4267(3) 0.3611(7) 0.077(3) Uani 1 1 d U
O4 O 0.5064(10) 0.4570(4) 0.3959(10) 0.121(4) Uani 1 1 d U
O5 O -0.0826(7) 0.5080(3) 0.2304(7) 0.061(3) Uani 1 1 d U
O6 O -0.1073(7) 0.5778(3) 0.2495(6) 0.058(3) Uani 1 1 d U
N1 N -0.1300(8) 0.4308(3) 0.1205(8) 0.058(3) Uani 1 1 d U
H1N H -0.1892 0.4445 0.0734 0.070 Uiso 1 1 d R
N2 N 0.0612(9) 0.4343(3) 0.1145(9) 0.066(4) Uani 1 1 d U
H2N H 0.0963 0.4508 0.0897 0.079 Uiso 1 1 d R
N3 N 0.1003(8) 0.5198(3) 0.2352(8) 0.057(3) Uani 1 1 d U
H3NA H 0.1347 0.5222 0.1965 0.069 Uiso 1 1 d R
H3NB H 0.1483 0.5139 0.3029 0.069 Uiso 1 1 d R
C1 C -0.1088(11) 0.3951(4) 0.0623(11) 0.060(4) Uani 1 1 d U
H1 H -0.0745 0.3720 0.1104 0.072 Uiso 1 1 d R
C2 C -0.2066(12) 0.3799(5) -0.0359(11) 0.086(5) Uani 1 1 d U
H2A H -0.2351 0.4037 -0.0834 0.103 Uiso 1 1 d R
H2B H -0.2597 0.3703 -0.0174 0.103 Uiso 1 1 d R
C3 C -0.1801(12) 0.3448(5) -0.0955(12) 0.086(5) Uani 1 1 d U
H3A H -0.2428 0.3337 -0.1549 0.103 Uiso 1 1 d R
H3B H -0.1448 0.3220 -0.0465 0.103 Uiso 1 1 d R
C4 C -0.0982(13) 0.3634(5) -0.1297(12) 0.087(5) Uani 1 1 d U
H4A H -0.1323 0.3877 -0.1734 0.105 Uiso 1 1 d R
H4B H -0.0830 0.3433 -0.1714 0.105 Uiso 1 1 d R
C5 C -0.0015(12) 0.3799(4) -0.0368(11) 0.072(5) Uani 1 1 d U
H5A H 0.0481 0.3913 -0.0580 0.087 Uiso 1 1 d R
H5B H 0.0314 0.3567 0.0117 0.087 Uiso 1 1 d R
C6 C -0.0317(11) 0.4129(4) 0.0199(11) 0.059(4) Uani 1 1 d U
H6 H -0.0711 0.4343 -0.0319 0.071 Uiso 1 1 d R
C7 C -0.1482(11) 0.4155(4) 0.2115(10) 0.064(4) Uani 1 1 d U
H7A H -0.1607 0.4392 0.2465 0.076 Uiso 1 1 d R
H7B H -0.0834 0.4015 0.2604 0.076 Uiso 1 1 d R
C8 C -0.2444(14) 0.3844(5) 0.1711(12) 0.064(4) Uani 1 1 d U
C9 C -0.3471(14) 0.4000(5) 0.1051(11) 0.060(4) Uani 1 1 d U
C10 C -0.4328(13) 0.3718(6) 0.0673(12) 0.080(5) Uani 1 1 d U
H10 H -0.5029 0.3821 0.0197 0.096 Uiso 1 1 d R
C11 C -0.4188(14) 0.3308(6) 0.0961(14) 0.086(5) Uani 1 1 d U
H11 H -0.4767 0.3109 0.0657 0.103 Uiso 1 1 d R
C12 C -0.3240(19) 0.3161(7) 0.1669(16) 0.114(6) Uani 1 1 d U
C13 C -0.2314(14) 0.3433(5) 0.2061(13) 0.089(5) Uani 1 1 d U
H13 H -0.1639 0.3330 0.2599 0.107 Uiso 1 1 d R
C14 C -0.4552(11) 0.4586(5) -0.0020(10) 0.070(5) Uani 1 1 d U
H14D H -0.4477 0.4881 -0.0152 0.105 Uiso 1 1 d R
H14E H -0.4796 0.4427 -0.0668 0.105 Uiso 1 1 d R
H14F H -0.5061 0.4560 0.0239 0.105 Uiso 1 1 d R
C15 C -0.3899(18) 0.2480(7) 0.1788(16) 0.166(8) Uani 1 1 d U
H15D H -0.3696 0.2209 0.2138 0.249 Uiso 1 1 d R
H15E H -0.4421 0.2610 0.1942 0.249 Uiso 1 1 d R
H15F H -0.4195 0.2441 0.1035 0.249 Uiso 1 1 d R
C16 C 0.1403(11) 0.4035(4) 0.1938(11) 0.062(4) Uani 1 1 d U
H16C H 0.1710 0.3859 0.1603 0.074 Uiso 1 1 d R
H16D H 0.1014 0.3854 0.2176 0.074 Uiso 1 1 d R
C17 C 0.2244(13) 0.4254(4) 0.2890(12) 0.064(4) Uani 1 1 d U
C18 C 0.2160(14) 0.4358(5) 0.3785(12) 0.063(4) Uani 1 1 d U
C19 C 0.2903(13) 0.4554(5) 0.4665(13) 0.073(5) Uani 1 1 d U
H19 H 0.2766 0.4627 0.5242 0.088 Uiso 1 1 d R
C20 C 0.3847(14) 0.4623(5) 0.4664(13) 0.081(5) Uani 1 1 d U
H20 H 0.4418 0.4772 0.5239 0.097 Uiso 1 1 d R
C21 C 0.4010(16) 0.4509(5) 0.3848(16) 0.088(5) Uani 1 1 d U
C22 C 0.3235(14) 0.4320(5) 0.2932(13) 0.074(5) Uani 1 1 d U
H22 H 0.3369 0.4257 0.2349 0.088 Uiso 1 1 d R
C23 C 0.0911(12) 0.4342(5) 0.4489(12) 0.089(5) Uani 1 1 d U
H23D H 0.0185 0.4284 0.4315 0.134 Uiso 1 1 d R
H23E H 0.1377 0.4160 0.5063 0.134 Uiso 1 1 d R
H23F H 0.1074 0.4635 0.4699 0.134 Uiso 1 1 d R
C24 C 0.5256(13) 0.4468(6) 0.3051(14) 0.120(7) Uani 1 1 d U
H24D H 0.5979 0.4532 0.3223 0.180 Uiso 1 1 d R
H24E H 0.5115 0.4172 0.2872 0.180 Uiso 1 1 d R
H24F H 0.4780 0.4639 0.2457 0.180 Uiso 1 1 d R
C25 C 0.0453(11) 0.5592(4) 0.2290(10) 0.053(4) Uani 1 1 d U
H25 H 0.0225 0.5723 0.1610 0.064 Uiso 1 1 d R
C26 C -0.0541(12) 0.5473(5) 0.2407(9) 0.046(4) Uani 1 1 d U
C27 C 0.1175(11) 0.5908(5) 0.3180(11) 0.072(5) Uani 1 1 d U
H27C H 0.0737 0.6139 0.3190 0.086 Uiso 1 1 d R
H27D H 0.1702 0.6026 0.3015 0.086 Uiso 1 1 d R
C28 C 0.1733(14) 0.5729(4) 0.4298(12) 0.065(4) Uani 1 1 d U
C29 C 0.1168(13) 0.5604(4) 0.4807(12) 0.070(5) Uani 1 1 d U
H29 H 0.0406 0.5615 0.4398 0.084 Uiso 1 1 d R
C30 C 0.1629(15) 0.5477(5) 0.5821(14) 0.095(6) Uani 1 1 d U
H30 H 0.1208 0.5395 0.6155 0.114 Uiso 1 1 d R
C31 C 0.2774(16) 0.5464(5) 0.6397(14) 0.103(6) Uani 1 1 d U
H31 H 0.3113 0.5364 0.7118 0.124 Uiso 1 1 d R
C32 C 0.3330(15) 0.5598(6) 0.5911(15) 0.103(6) Uani 1 1 d U
H32 H 0.4095 0.5602 0.6289 0.124 Uiso 1 1 d R
C33 C 0.2835(16) 0.5732(5) 0.4913(15) 0.092(6) Uani 1 1 d U
H33 H 0.3229 0.5833 0.4567 0.111 Uiso 1 1 d R
S1A S -0.1909(4) 0.53038(15) -0.0396(3) 0.0770(14) Uani 1 1 d DU
F1A F -0.1719(7) 0.5526(3) -0.2013(6) 0.112(3) Uani 1 1 d DU
F2A F -0.3336(7) 0.5413(3) -0.2341(8) 0.155(4) Uani 1 1 d DU
F3A F -0.2295(8) 0.4885(3) -0.2107(7) 0.135(4) Uani 1 1 d DU
O3A O -0.1981(7) 0.5743(3) -0.0191(7) 0.070(3) Uani 1 1 d U
O2A O -0.2687(9) 0.5024(4) -0.0300(8) 0.104(4) Uani 1 1 d U
O1A O -0.0859(8) 0.5116(3) 0.0064(7) 0.074(3) Uani 1 1 d U
C1A C -0.2338(9) 0.5279(3) -0.1788(10) 0.116(7) Uani 1 1 d DU
O1E O 0.4465(9) 0.0628(3) 0.6957(8) 0.083(3) Uani 1 1 d U
O2E O 0.0679(11) -0.0117(4) 0.4287(10) 0.137(5) Uani 1 1 d U
O3E O -0.1463(10) 0.2313(4) 0.5904(11) 0.129(5) Uani 1 1 d U
O4E O 0.0837(8) 0.1631(3) 0.9837(8) 0.079(3) Uani 1 1 d U
N1E N 0.3322(8) 0.0822(3) 0.8077(8) 0.051(3) Uani 1 1 d U
H1EA H 0.3785 0.0948 0.7902 0.061 Uiso 1 1 d R
H1EB H 0.2683 0.0947 0.7699 0.061 Uiso 1 1 d R
N2E N 0.2226(8) 0.1415(3) 0.8949(8) 0.056(3) Uani 1 1 d U
H2EC H 0.2013 0.1280 0.9373 0.067 Uiso 1 1 d R
H2ED H 0.1893 0.1292 0.8303 0.067 Uiso 1 1 d R
C1E C 0.3677(10) 0.0901(4) 0.9212(9) 0.037(3) Uani 1 1 d U
H1E H 0.3330 0.0704 0.9463 0.045 Uiso 1 1 d R
C2E C 0.4858(11) 0.0823(4) 0.9779(10) 0.059(4) Uani 1 1 d U
H2EA H 0.5173 0.1014 0.9483 0.071 Uiso 1 1 d R
H2EB H 0.5013 0.0537 0.9657 0.071 Uiso 1 1 d R
C3E C 0.5377(11) 0.0919(4) 1.0987(10) 0.065(4) Uani 1 1 d U
H3EA H 0.6132 0.0871 1.1323 0.079 Uiso 1 1 d R
H3EB H 0.5069 0.0730 1.1294 0.079 Uiso 1 1 d R
C4E C 0.5115(11) 0.1387(5) 1.1136(10) 0.064(4) Uani 1 1 d U
H4EA H 0.5445 0.1574 1.0845 0.077 Uiso 1 1 d R
H4EB H 0.5418 0.1446 1.1882 0.077 Uiso 1 1 d R
C5E C 0.3925(11) 0.1463(5) 1.0590(10) 0.068(4) Uani 1 1 d U
H5EA H 0.3796 0.1758 1.0670 0.081 Uiso 1 1 d R
H5EB H 0.3596 0.1293 1.0913 0.081 Uiso 1 1 d R
C6E C 0.3417(10) 0.1351(4) 0.9385(9) 0.044(4) Uani 1 1 d U
H6E H 0.3672 0.1543 0.9033 0.052 Uiso 1 1 d R
C7E C 0.3217(11) 0.0366(4) 0.7744(10) 0.061(4) Uani 1 1 d U
H7EA H 0.2739 0.0231 0.7952 0.073 Uiso 1 1 d R
H7EB H 0.3904 0.0235 0.8134 0.073 Uiso 1 1 d R
C8E C 0.2854(13) 0.0295(4) 0.6625(11) 0.051(4) Uani 1 1 d U
C9E C 0.3504(14) 0.0440(5) 0.6200(13) 0.068(5) Uani 1 1 d U
C10E C 0.3282(14) 0.0381(5) 0.5137(13) 0.077(5) Uani 1 1 d U
H10E H 0.3788 0.0466 0.4908 0.093 Uiso 1 1 d R
C11E C 0.2359(16) 0.0221(5) 0.4482(14) 0.091(6) Uani 1 1 d U
H11E H 0.2116 0.0195 0.3733 0.109 Uiso 1 1 d R
C12E C 0.1697(14) 0.0091(5) 0.4915(14) 0.074(5) Uani 1 1 d U
C13E C 0.1942(13) 0.0127(5) 0.5955(12) 0.067(5) Uani 1 1 d U
H13E H 0.1437 0.0041 0.6185 0.080 Uiso 1 1 d R
C14E C 0.5256(13) 0.0791(5) 0.6611(12) 0.102(6) Uani 1 1 d U
H14G H 0.5848 0.0921 0.7205 0.152 Uiso 1 1 d R
H14H H 0.5504 0.0553 0.6367 0.152 Uiso 1 1 d R
H14I H 0.4925 0.0995 0.6048 0.152 Uiso 1 1 d R
C15E C 0.0400(19) -0.0154(9) 0.3103(19) 0.218(11) Uani 1 1 d U
H15G H -0.0285 -0.0286 0.2701 0.328 Uiso 1 1 d R
H15H H 0.0397 0.0121 0.2808 0.328 Uiso 1 1 d R
H15I H 0.0938 -0.0329 0.3072 0.328 Uiso 1 1 d R
C16E C 0.1872(12) 0.1879(4) 0.8827(11) 0.062(4) Uani 1 1 d U
H16E H 0.2157 0.2041 0.8449 0.075 Uiso 1 1 d R
H16F H 0.2145 0.1994 0.9531 0.075 Uiso 1 1 d R
C17E C 0.0742(13) 0.1910(4) 0.8363(12) 0.056(4) Uani 1 1 d U
C18E C 0.0139(13) 0.2091(5) 0.7383(12) 0.065(4) Uani 1 1 d U
H18E H 0.0496 0.2195 0.7003 0.078 Uiso 1 1 d R
C19E C -0.0975(16) 0.2141(6) 0.6945(15) 0.091(6) Uani 1 1 d U
C20E C -0.1460(14) 0.1999(5) 0.7518(14) 0.091(5) Uani 1 1 d U
H20E H -0.2221 0.2021 0.7206 0.110 Uiso 1 1 d R
C21E C -0.0903(14) 0.1828(5) 0.8465(13) 0.077(5) Uani 1 1 d U
H21E H -0.1248 0.1742 0.8871 0.092 Uiso 1 1 d R
C22E C 0.0192(15) 0.1792(5) 0.8896(13) 0.064(5) Uani 1 1 d U
C23E C -0.266(2) 0.2332(8) 0.5364(18) 0.215(11) Uani 1 1 d U
H23G H -0.2919 0.2448 0.4662 0.323 Uiso 1 1 d R
H23H H -0.2942 0.2051 0.5318 0.323 Uiso 1 1 d R
H23I H -0.2868 0.2512 0.5774 0.323 Uiso 1 1 d R
C24E C 0.0426(13) 0.1487(5) 1.0513(12) 0.099(6) Uani 1 1 d U
H24G H 0.1005 0.1385 1.1163 0.148 Uiso 1 1 d R
H24H H 0.0076 0.1718 1.0663 0.148 Uiso 1 1 d R
H24I H -0.0074 0.1260 1.0175 0.148 Uiso 1 1 d R
S1C S 0.3753(5) 0.20521(19) 0.3248(5) 0.1178(19) Uani 1 1 d DU
F1C F 0.4416(9) 0.1281(3) 0.3291(8) 0.149(4) Uani 1 1 d DU
F2C F 0.4978(11) 0.1581(4) 0.4825(9) 0.212(6) Uani 1 1 d DU
F3C F 0.5503(14) 0.1810(5) 0.3731(13) 0.298(9) Uani 1 1 d DU
O1C O 0.2764(17) 0.1830(7) 0.3114(15) 0.243(8) Uani 1 1 d U
O2C O 0.3582(13) 0.2095(5) 0.2186(12) 0.185(6) Uani 1 1 d U
O3C O 0.3939(10) 0.2392(4) 0.3909(9) 0.132(5) Uani 1 1 d U
C1C C 0.4715(11) 0.1637(4) 0.3835(10) 0.179(11) Uani 1 1 d DU

loop_
_atom_site_aniso_label
_atom_site_aniso_U_11
_atom_site_aniso_U_22
_atom_site_aniso_U_33
_atom_site_aniso_U_23
_atom_site_aniso_U_13
_atom_site_aniso_U_12
Cu1 0.0698(15) 0.0538(12) 0.0743(12) 0.0078(11) 0.0438(11) 0.0031(12)
O1' 0.094(7) 0.056(6) 0.098(7) 0.000(6) 0.025(6) 0.001(6)
O2' 0.105(8) 0.125(8) 0.095(7) 0.021(7) 0.051(6) -0.013(6)
O3' 0.046(6) 0.080(6) 0.068(6) 0.013(5) 0.027(5) 0.002(5)
O4' 0.079(7) 0.094(7) 0.077(6) 0.000(5) 0.045(5) 0.003(6)
O5' 0.061(6) 0.049(6) 0.067(5) 0.002(5) 0.036(5) 0.008(5)
O6' 0.048(6) 0.054(6) 0.060(5) 0.026(5) 0.023(5) 0.001(5)
N1' 0.069(7) 0.066(7) 0.069(7) 0.006(6) 0.039(6) 0.003(6)
N2' 0.048(7) 0.051(6) 0.066(7) -0.004(6) 0.027(6) 0.003(6)
N3' 0.073(7) 0.058(7) 0.079(7) 0.021(6) 0.048(6) 0.012(6)
C1' 0.049(8) 0.060(8) 0.069(8) -0.009(7) 0.016(7) -0.023(7)
C2' 0.064(9) 0.074(9) 0.071(8) 0.002(7) 0.024(7) 0.008(7)
C3' 0.063(9) 0.066(8) 0.069(8) -0.007(7) 0.019(7) -0.015(7)
C4' 0.073(9) 0.085(9) 0.095(9) 0.015(7) 0.041(8) -0.012(7)
C5' 0.087(9) 0.085(9) 0.097(9) 0.001(8) 0.035(8) -0.008(8)
C6' 0.056(8) 0.054(8) 0.053(7) 0.010(6) 0.035(7) -0.010(7)
C7' 0.064(9) 0.069(8) 0.090(9) -0.010(7) 0.035(7) 0.015(7)
C8' 0.048(8) 0.077(9) 0.077(8) -0.009(7) 0.034(7) 0.001(7)
C9' 0.069(9) 0.081(9) 0.077(8) 0.018(8) 0.037(7) 0.006(7)
C10' 0.052(8) 0.066(8) 0.069(8) -0.009(7) 0.029(7) 0.000(7)
C11' 0.077(9) 0.087(9) 0.092(9) -0.001(8) 0.038(7) 0.002(8)
C12' 0.072(9) 0.090(9) 0.076(8) 0.013(8) 0.054(7) -0.003(7)
C13' 0.071(9) 0.079(9) 0.074(8) 0.010(7) 0.029(7) -0.019(7)
C14' 0.146(11) 0.100(11) 0.133(10) 0.003(8) 0.042(8) -0.002(9)
C15' 0.117(11) 0.132(11) 0.129(10) 0.008(8) 0.061(8) 0.013(8)
C16' 0.053(8) 0.045(7) 0.058(7) 0.013(7) 0.019(7) -0.002(7)
C17' 0.042(8) 0.034(7) 0.039(7) 0.012(6) 0.015(6) -0.002(6)
C18' 0.062(9) 0.077(9) 0.058(8) 0.004(7) 0.035(7) 0.005(7)
C19' 0.060(8) 0.048(8) 0.072(8) 0.020(7) 0.035(7) 0.005(7)
C20' 0.045(8) 0.060(8) 0.071(8) 0.011(7) 0.027(7) -0.014(7)
C21' 0.054(9) 0.044(8) 0.057(8) 0.013(6) 0.022(7) 0.013(6)
C22' 0.051(8) 0.050(7) 0.074(8) -0.002(7) 0.031(7) -0.011(6)
C23' 0.080(9) 0.089(9) 0.079(8) 0.015(7) 0.044(7) 0.007(7)
C24' 0.086(9) 0.087(9) 0.085(8) 0.001(7) 0.052(7) -0.012(7)
C25' 0.051(8) 0.058(8) 0.048(7) -0.001(6) 0.032(6) 0.008(6)
C26' 0.044(8) 0.054(8) 0.054(8) 0.020(7) 0.014(6) 0.007(7)
C27' 0.068(9) 0.050(8) 0.051(7) 0.002(6) 0.022(7) 0.000(7)
C28' 0.086(10) 0.053(8) 0.052(8) 0.003(7) 0.022(7) 0.000(7)
C29' 0.088(10) 0.076(9) 0.108(9) 0.015(8) 0.038(8) 0.003(8)
C30' 0.106(11) 0.102(10) 0.130(10) 0.000(8) 0.057(8) -0.013(8)
C31' 0.067(9) 0.078(9) 0.105(10) -0.006(8) 0.026(8) 0.013(8)
C32' 0.116(11) 0.107(11) 0.123(10) 0.004(8) 0.038(9) -0.014(9)
C33' 0.105(10) 0.074(9) 0.112(10) 0.006(8) 0.036(8) -0.005(8)
S1B 0.050(3) 0.072(3) 0.087(3) 0.012(3) 0.037(3) 0.006(3)
F1B 0.085(7) 0.151(8) 0.148(7) 0.016(6) 0.032(6) 0.010(6)
F2B 0.096(7) 0.141(8) 0.213(8) 0.011(7) 0.057(6) -0.037(6)
F3B 0.103(7) 0.143(8) 0.190(8) 0.012(6) 0.088(6) 0.003(6)
O1B 0.066(6) 0.063(6) 0.086(6) 0.008(5) 0.045(5) -0.002(5)
O2B 0.076(7) 0.089(7) 0.086(6) 0.000(5) 0.033(5) -0.008(6)
O3B 0.058(6) 0.085(6) 0.077(6) 0.011(5) 0.034(5) 0.001(5)
C1B 0.121(12) 0.110(11) 0.125(10) 0.011(9) 0.060(9) -0.006(9)
S1D 0.084(4) 0.088(4) 0.129(4) 0.003(3) 0.071(4) 0.008(3)
F1D 0.091(6) 0.084(6) 0.134(6) -0.001(5) 0.051(5) -0.003(5)
F2D 0.112(7) 0.128(7) 0.168(7) 0.019(6) 0.065(6) 0.003(6)
F3D 0.150(8) 0.138(7) 0.127(6) -0.008(6) 0.085(6) -0.020(6)
O1D 0.116(7) 0.072(6) 0.123(7) -0.032(6) 0.071(6) -0.017(6)
O2D 0.105(8) 0.126(8) 0.118(7) -0.007(6) 0.075(6) -0.012(6)
O3D 0.103(8) 0.107(8) 0.173(8) 0.019(6) 0.085(7) 0.005(6)
C1D 0.075(10) 0.086(10) 0.101(9) -0.014(8) 0.041(8) -0.003(8)
Cu2 0.0499(13) 0.0522(11) 0.0762(12) 0.0023(11) 0.0326(10) 0.0036(12)
O1 0.054(6) 0.069(6) 0.080(6) 0.001(5) 0.031(5) 0.003(5)
O2 0.094(8) 0.097(8) 0.177(9) 0.017(7) 0.045(7) -0.010(7)
O3 0.091(8) 0.065(6) 0.073(6) 0.004(5) 0.035(6) 0.006(6)
O4 0.100(8) 0.094(8) 0.155(8) 0.003(7) 0.049(7) -0.022(6)
O5 0.060(6) 0.039(6) 0.092(6) -0.008(5) 0.042(5) -0.012(5)
O6 0.065(6) 0.047(5) 0.066(5) -0.003(5) 0.035(5) 0.003(5)
N1 0.059(7) 0.048(7) 0.059(6) -0.007(5) 0.020(6) 0.005(6)
N2 0.069(8) 0.047(7) 0.074(7) 0.001(6) 0.028(6) -0.004(6)
N3 0.063(7) 0.053(7) 0.060(6) 0.002(5) 0.033(6) 0.011(6)
C1 0.057(8) 0.055(8) 0.060(8) -0.007(6) 0.022(7) 0.007(7)
C2 0.075(9) 0.096(9) 0.078(8) -0.020(7) 0.028(7) -0.008(7)
C3 0.075(9) 0.080(9) 0.087(9) -0.020(7) 0.026(7) 0.003(7)
C4 0.091(10) 0.098(9) 0.078(8) -0.012(7) 0.045(8) 0.012(8)
C5 0.075(9) 0.066(8) 0.075(8) -0.022(7) 0.034(7) 0.006(7)
C6 0.046(8) 0.060(8) 0.070(8) 0.005(7) 0.028(7) 0.008(7)
C7 0.063(9) 0.070(8) 0.065(8) -0.005(6) 0.036(7) -0.004(7)
C8 0.055(9) 0.056(8) 0.068(8) 0.014(7) 0.019(7) -0.007(7)
C9 0.061(9) 0.058(8) 0.063(8) 0.002(7) 0.029(7) 0.005(7)
C10 0.051(9) 0.082(9) 0.097(9) -0.002(7) 0.027(7) 0.005(8)
C11 0.061(9) 0.074(9) 0.113(9) -0.002(8) 0.033(7) -0.004(8)
C12 0.107(11) 0.096(10) 0.127(10) 0.022(8) 0.046(8) -0.013(9)
C13 0.080(10) 0.076(9) 0.098(9) 0.006(8) 0.032(7) -0.004(8)
C14 0.062(9) 0.071(8) 0.071(8) -0.005(7) 0.026(7) 0.012(7)
C15 0.161(12) 0.150(12) 0.190(12) 0.005(9) 0.085(9) -0.008(9)
C16 0.060(8) 0.059(8) 0.068(8) -0.005(7) 0.031(7) 0.002(7)
C17 0.056(9) 0.051(8) 0.076(8) -0.003(7) 0.024(7) -0.003(7)
C18 0.065(9) 0.055(8) 0.049(8) -0.007(7) 0.011(7) -0.001(7)
C19 0.060(9) 0.070(9) 0.076(8) -0.006(7) 0.021(7) -0.004(7)
C20 0.084(10) 0.061(9) 0.089(9) 0.011(7) 0.033(8) -0.002(7)
C21 0.080(10) 0.074(9) 0.101(9) 0.018(8) 0.036(8) 0.002(8)
C22 0.066(9) 0.066(9) 0.085(9) -0.012(7) 0.033(7) 0.003(7)
C23 0.082(9) 0.097(10) 0.090(9) -0.001(7) 0.041(7) -0.004(7)
C24 0.098(10) 0.113(10) 0.142(10) -0.003(8) 0.051(8) -0.020(8)
C25 0.057(8) 0.052(8) 0.059(7) 0.004(6) 0.034(7) 0.012(7)
C26 0.055(9) 0.055(8) 0.041(7) 0.000(6) 0.032(6) 0.010(7)
C27 0.068(9) 0.084(9) 0.080(8) 0.003(7) 0.050(7) -0.005(7)
C28 0.059(9) 0.063(8) 0.066(8) 0.006(7) 0.023(7) -0.003(7)
C29 0.067(9) 0.071(9) 0.066(8) 0.000(7) 0.027(7) -0.005(7)
C30 0.093(10) 0.079(9) 0.102(9) -0.002(8) 0.037(8) -0.004(8)
C31 0.110(10) 0.091(10) 0.094(9) -0.003(8) 0.035(8) -0.013(8)
C32 0.096(10) 0.105(10) 0.101(9) -0.006(8) 0.040(8) 0.000(8)
C33 0.097(10) 0.088(10) 0.101(9) -0.008(8) 0.053(8) -0.006(8)
S1A 0.082(4) 0.064(3) 0.081(3) -0.005(3) 0.035(3) 0.007(3)
F1A 0.150(7) 0.103(6) 0.094(6) 0.006(5) 0.067(5) -0.015(6)
F2A 0.156(8) 0.163(8) 0.120(7) 0.015(6) 0.044(6) 0.021(7)
F3A 0.191(8) 0.125(7) 0.094(6) -0.028(5) 0.070(6) 0.002(6)
O3A 0.077(7) 0.066(6) 0.070(6) 0.006(5) 0.039(5) 0.018(5)
O2A 0.096(7) 0.100(7) 0.126(7) 0.005(6) 0.062(6) -0.006(6)
O1A 0.070(7) 0.078(6) 0.078(6) 0.020(5) 0.037(5) 0.028(6)
C1A 0.119(11) 0.120(11) 0.139(11) 0.008(9) 0.084(9) 0.011(9)
O1E 0.067(7) 0.099(7) 0.102(7) -0.007(6) 0.055(6) 0.000(6)
O2E 0.136(9) 0.167(9) 0.115(7) -0.032(7) 0.066(7) -0.008(7)
O3E 0.097(8) 0.151(9) 0.139(8) 0.018(7) 0.057(7) 0.002(7)
O4E 0.096(7) 0.094(7) 0.087(6) 0.005(6) 0.076(6) -0.006(6)
N1E 0.043(7) 0.045(6) 0.068(7) 0.001(5) 0.028(5) 0.006(5)
N2E 0.053(7) 0.066(7) 0.064(6) -0.007(5) 0.040(6) -0.018(6)
C1E 0.039(8) 0.038(7) 0.041(7) 0.007(6) 0.024(6) -0.005(6)
C2E 0.061(8) 0.048(7) 0.073(8) 0.009(6) 0.035(7) 0.018(7)
C3E 0.063(8) 0.073(8) 0.056(7) 0.010(7) 0.024(7) 0.001(7)
C4E 0.058(9) 0.084(9) 0.058(7) 0.002(7) 0.034(7) -0.003(7)
C5E 0.067(9) 0.074(8) 0.064(8) -0.003(7) 0.034(7) 0.017(7)
C6E 0.038(8) 0.050(7) 0.046(7) -0.003(6) 0.022(6) -0.012(6)
C7E 0.064(8) 0.056(8) 0.065(8) -0.009(7) 0.032(7) 0.014(7)
C8E 0.055(9) 0.064(8) 0.045(7) -0.015(6) 0.031(7) 0.014(7)
C9E 0.066(9) 0.062(9) 0.068(8) -0.003(7) 0.024(7) 0.020(7)
C10E 0.079(9) 0.085(9) 0.077(9) -0.014(7) 0.045(7) 0.006(7)
C11E 0.097(10) 0.102(10) 0.083(9) -0.009(7) 0.049(8) 0.014(8)
C12E 0.063(9) 0.066(9) 0.084(9) 0.000(7) 0.028(8) 0.020(7)
C13E 0.068(9) 0.081(9) 0.055(8) -0.002(7) 0.032(7) 0.010(7)
C14E 0.104(10) 0.105(10) 0.106(9) -0.007(8) 0.059(8) 0.004(8)
C15E 0.213(14) 0.229(15) 0.213(14) -0.006(10) 0.101(10) -0.006(10)
C16E 0.058(9) 0.054(8) 0.081(8) 0.001(6) 0.037(7) 0.006(7)
C17E 0.058(9) 0.051(8) 0.058(8) -0.006(6) 0.026(7) 0.004(7)
C18E 0.046(8) 0.070(8) 0.076(8) -0.006(7) 0.027(7) -0.002(7)
C19E 0.083(10) 0.088(10) 0.095(9) 0.018(8) 0.037(8) 0.017(8)
C20E 0.088(10) 0.098(10) 0.102(9) 0.018(8) 0.056(8) 0.005(8)
C21E 0.079(10) 0.090(9) 0.074(8) 0.001(7) 0.046(8) 0.012(7)
C22E 0.072(9) 0.067(8) 0.063(8) 0.011(7) 0.041(8) 0.001(7)
C23E 0.212(15) 0.241(15) 0.207(14) 0.026(9) 0.110(10) 0.009(10)
C24E 0.103(10) 0.089(10) 0.111(9) 0.009(8) 0.057(8) 0.016(8)
S1C 0.173(6) 0.104(4) 0.121(4) 0.014(4) 0.106(4) 0.022(4)
F1C 0.167(8) 0.086(7) 0.170(8) 0.005(6) 0.060(6) 0.005(6)
F2C 0.253(10) 0.206(10) 0.178(8) 0.029(7) 0.103(8) 0.032(8)
F3C 0.287(12) 0.304(13) 0.316(12) -0.055(9) 0.154(9) -0.016(9)
O1C 0.222(12) 0.261(13) 0.258(12) -0.033(9) 0.123(9) -0.001(9)
O2C 0.239(11) 0.173(10) 0.165(9) 0.006(8) 0.113(8) 0.060(8)
O3C 0.179(9) 0.113(8) 0.119(7) -0.037(7) 0.083(7) 0.018(7)
C1C 0.186(14) 0.176(14) 0.177(14) 0.003(10) 0.088(10) -0.012(10)

loop_
_atom_type_symbol
_atom_type_description
_atom_type_scat_dispersion_real
_atom_type_scat_dispersion_imag
_atom_type_scat_source
C C 0.0033 0.0016 'International Tables Vol C Tables 4.2.6.8 and 6.1.1.4'
H H 0.0000 0.0000 'International Tables Vol C Tables 4.2.6.8 and 6.1.1.4'
N N 0.0061 0.0033 'International Tables Vol C Tables 4.2.6.8 and 6.1.1.4'
O O 0.0106 0.0060 'International Tables Vol C Tables 4.2.6.8 and 6.1.1.4'
F F 0.0171 0.0103 'International Tables Vol C Tables 4.2.6.8 and 6.1.1.4'
S S 0.1246 0.1234 'International Tables Vol C Tables 4.2.6.8 and 6.1.1.4'
Cu Cu 0.3201 1.2651 'International Tables Vol C Tables 4.2.6.8 and 6.1.1.4'

loop_
_geom_angle_atom_site_label_1
_geom_angle_atom_site_label_2
_geom_angle_atom_site_label_3
_geom_angle
O5' Cu1 N3' 84.0(4)
O5' Cu1 N2' 176.9(4)
N3' Cu1 N2' 99.1(4)
O5' Cu1 N1' 92.2(4)
N3' Cu1 N1' 174.0(5)
N2' Cu1 N1' 84.8(4)
C9' O1' C14' 116.6(14)
C12' O2' C15' 114.3(13)
C18' O3' C23' 118.5(12)
C21' O4' C24' 116.3(11)
C26' O5' Cu1 115.4(8)
C7' N1' C1' 115.7(11)
C7' N1' Cu1 109.1(8)
C1' N1' Cu1 108.4(7)
C7' N1' H1'N 107.1
C1' N1' H1'N 108.3
Cu1 N1' H1'N 108.0
C16' N2' C6' 112.0(10)
C16' N2' Cu1 116.7(8)
C6' N2' Cu1 105.3(7)
C16' N2' H2'N 106.9
C6' N2' H2'N 107.0
Cu1 N2' H2'N 108.6
C25' N3' Cu1 106.7(7)
C25' N3' H3'C 110.3
Cu1 N3' H3'C 110.9
C25' N3' H3'D 109.8
Cu1 N3' H3'D 110.0
H3'C N3' H3'D 109.1
C6' C1' N1' 108.2(11)
C6' C1' C2' 110.3(12)
N1' C1' C2' 110.7(11)
C6' C1' H1' 109.4
N1' C1' H1' 109.8
C2' C1' H1' 108.4
C3' C2' C1' 108.5(11)
C3' C2' H2'A 108.2
C1' C2' H2'A 108.9
C3' C2' H2'B 112.5
C1' C2' H2'B 110.0
H2'A C2' H2'B 108.7
C4' C3' C2' 112.0(11)
C4' C3' H3'A 109.1
C2' C3' H3'A 110.7
C4' C3' H3'B 108.7
C2' C3' H3'B 107.8
H3'A C3' H3'B 108.5
C5' C4' C3' 111.1(12)
C5' C4' H4'A 109.2
C3' C4' H4'A 107.0
C5' C4' H4'B 111.0
C3' C4' H4'B 111.0
H4'A C4' H4'B 107.5
C4' C5' C6' 112.0(12)
C4' C5' H5'A 106.8
C6' C5' H5'A 108.7
C4' C5' H5'B 110.3
C6' C5' H5'B 110.5
H5'A C5' H5'B 108.4
N2' C6' C1' 109.0(10)
N2' C6' C5' 116.8(11)
C1' C6' C5' 109.3(12)
N2' C6' H6'A 106.5
C1' C6' H6'A 106.8
C5' C6' H6'A 108.0
N1' C7' C8' 113.4(11)
N1' C7' H7'A 109.5
C8' C7' H7'A 111.0
N1' C7' H7'B 106.4
C8' C7' H7'B 107.9
H7'A C7' H7'B 108.5
C13' C8' C9' 118.4(15)
C13' C8' C7' 122.8(15)
C9' C8' C7' 118.8(15)
C10' C9' O1' 120.8(15)
C10' C9' C8' 123.2(15)
O1' C9' C8' 116.0(15)
C11' C10' C9' 115.2(15)
C11' C10' H10' 122.3
C9' C10' H10' 122.4
C12' C11' C10' 124.7(16)
C12' C11' H11' 116.5
C10' C11' H11' 118.6
C11' C12' O2' 130.7(16)
C11' C12' C13' 117.6(16)
O2' C12' C13' 111.8(15)
C8' C13' C12' 120.6(16)
C8' C13' H13' 119.9
C12' C13' H13' 119.5
O1' C14' H14A 112.3
O1' C14' H14B 104.5
H14A C14' H14B 109.5
O1' C14' H14C 111.5
H14A C14' H14C 109.5
H14B C14' H14C 109.5
O2' C15' H15A 111.5
O2' C15' H15B 107.6
H15A C15' H15B 109.5
O2' C15' H15C 109.4
H15A C15' H15C 109.5
H15B C15' H15C 109.5
N2' C16' C17' 110.1(10)
N2' C16' H16A 112.1
C17' C16' H16A 112.9
N2' C16' H16B 106.1
C17' C16' H16B 106.6
H16A C16' H16B 108.8
C18' C17' C22' 119.6(13)
C18' C17' C16' 124.3(13)
C22' C17' C16' 116.1(12)
O3' C18' C17' 115.5(15)
O3' C18' C19' 123.7(14)
C17' C18' C19' 120.7(14)
C18' C19' C20' 123.1(13)
C18' C19' H19' 115.4
C20' C19' H19' 121.4
C19' C20' C21' 118.5(13)
C19' C20' H20' 120.1
C21' C20' H20' 121.5
O4' C21' C20' 116.6(13)
O4' C21' C22' 125.9(13)
C20' C21' C22' 117.6(12)
C17' C22' C21' 120.4(12)
C17' C22' H22' 121.6
C21' C22' H22' 118.0
O3' C23' H23A 109.4
O3' C23' H23B 109.2
H23A C23' H23B 109.5
O3' C23' H23C 109.8
H23A C23' H23C 109.5
H23B C23' H23C 109.5
O4' C24' H24A 111.3
O4' C24' H24B 109.0
H24A C24' H24B 109.4
O4' C24' H24C 108.2
H24A C24' H24C 109.5
H24B C24' H24C 109.4
N3' C25' C27' 115.5(10)
N3' C25' C26' 112.8(11)
C27' C25' C26' 109.7(11)
N3' C25' H25' 105.8
C27' C25' H25' 106.0
C26' C25' H25' 106.5
O6' C26' O5' 122.6(13)
O6' C26' C25' 125.2(13)
O5' C26' C25' 112.0(12)
C28' C27' C25' 115.9(12)
C28' C27' H27A 107.0
C25' C27' H27A 108.5
C28' C27' H27B 108.3
C25' C27' H27B 109.5
H27A C27' H27B 107.2
C29' C28' C33' 117.8(18)
C29' C28' C27' 125.5(15)
C33' C28' C27' 116.7(16)
C28' C29' C30' 118.9(18)
C28' C29' H29' 117.7
C30' C29' H29' 123.3
C31' C30' C29' 121.9(19)
C31' C30' H30' 120.4
C29' C30' H30' 117.4
C32' C31' C30' 120(2)
C32' C31' H31' 125.2
C30' C31' H31' 114.5
C31' C32' C33' 123(2)
C31' C32' H32' 114.3
C33' C32' H32' 123.1
C28' C33' C32' 118.6(18)
C28' C33' H33' 119.7
C32' C33' H33' 121.7
O2B S1B O1B 116.8(6)
O2B S1B O3B 114.2(6)
O1B S1B O3B 112.5(6)
O2B S1B C1B 103.1(6)
O1B S1B C1B 103.3(6)
O3B S1B C1B 105.0(5)
F1B C1B F3B 108.2(8)
F1B C1B F2B 107.8(8)
F3B C1B F2B 106.7(8)
F1B C1B S1B 112.3(9)
F3B C1B S1B 110.7(9)
F2B C1B S1B 111.0(9)
O2D S1D O3D 115.8(8)
O2D S1D O1D 115.9(7)
O3D S1D O1D 113.7(7)
O2D S1D C1D 104.3(6)
O3D S1D C1D 101.1(6)
O1D S1D C1D 103.5(6)
F2D C1D F1D 106.8(8)
F2D C1D F3D 107.5(8)
F1D C1D F3D 108.1(8)
F2D C1D S1D 111.4(9)
F1D C1D S1D 111.4(8)
F3D C1D S1D 111.4(8)
O5 Cu2 N2 176.2(5)
O5 Cu2 N3 82.5(4)
N2 Cu2 N3 101.0(4)
O5 Cu2 N1 89.6(4)
N2 Cu2 N1 86.8(4)
N3 Cu2 N1 171.9(4)
C9 O1 C14 120.8(12)
C12 O2 C15 108.4(15)
C23 O3 C18 114.9(11)
C21 O4 C24 119.2(14)
C26 O5 Cu2 113.1(8)
C1 N1 C7 113.4(10)
C1 N1 Cu2 109.9(8)
C7 N1 Cu2 109.3(8)
C1 N1 H1N 107.6
C7 N1 H1N 108.2
Cu2 N1 H1N 108.3
C16 N2 C6 114.2(10)
C16 N2 Cu2 113.5(8)
C6 N2 Cu2 104.8(8)
C16 N2 H2N 108.0
C6 N2 H2N 108.3
Cu2 N2 H2N 107.7
C25 N3 Cu2 108.7(8)
C25 N3 H3NA 109.1
Cu2 N3 H3NA 109.7
C25 N3 H3NB 110.8
Cu2 N3 H3NB 109.9
H3NA N3 H3NB 108.6
N1 C1 C2 114.2(12)
N1 C1 C6 107.8(11)
C2 C1 C6 104.9(11)
N1 C1 H1 109.5
C2 C1 H1 111.1
C6 C1 H1 109.2
C1 C2 C3 112.3(12)
C1 C2 H2A 107.8
C3 C2 H2A 107.3
C1 C2 H2B 110.1
C3 C2 H2B 110.8
H2A C2 H2B 108.4
C2 C3 C4 108.5(12)
C2 C3 H3A 112.3
C4 C3 H3A 112.0
C2 C3 H3B 108.0
C4 C3 H3B 107.0
H3A C3 H3B 108.8
C5 C4 C3 111.2(12)
C5 C4 H4A 106.0
C3 C4 H4A 105.9
C5 C4 H4B 113.5
C3 C4 H4B 111.5
H4A C4 H4B 108.2
C4 C5 C6 110.1(12)
C4 C5 H5A 111.0
C6 C5 H5A 110.6
C4 C5 H5B 108.1
C6 C5 H5B 107.6
H5A C5 H5B 109.4
C5 C6 N2 115.5(11)
C5 C6 C1 113.0(12)
N2 C6 C1 106.5(11)
C5 C6 H6 106.2
N2 C6 H6 108.7
C1 C6 H6 106.5
N1 C7 C8 111.0(10)
N1 C7 H7A 110.4
C8 C7 H7A 109.4
N1 C7 H7B 105.9
C8 C7 H7B 111.1
H7A C7 H7B 108.9
C13 C8 C9 119.6(16)
C13 C8 C7 121.0(16)
C9 C8 C7 119.2(14)
O1 C9 C10 123.7(16)
O1 C9 C8 117.2(15)
C10 C9 C8 118.9(15)
C11 C10 C9 121.1(17)
C11 C10 H10 119.8
C9 C10 H10 119.1
C12 C11 C10 121.2(19)
C12 C11 H11 117.7
C10 C11 H11 121.1
C11 C12 O2 132(2)
C11 C12 C13 120.2(19)
O2 C12 C13 108.2(19)
C8 C13 C12 118.4(18)
C8 C13 H13 121.7
C12 C13 H13 119.7
O1 C14 H14D 110.5
O1 C14 H14E 109.0
H14D C14 H14E 109.5
O1 C14 H14F 109.0
H14D C14 H14F 109.5
H14E C14 H14F 109.5
O2 C15 H15D 109.3
O2 C15 H15E 110.4
H15D C15 H15E 109.5
O2 C15 H15F 108.6
H15D C15 H15F 109.5
H15E C15 H15F 109.5
C17 C16 N2 112.6(11)
C17 C16 H16C 111.2
N2 C16 H16C 110.3
C17 C16 H16D 107.4
N2 C16 H16D 107.1
H16C C16 H16D 108.2
C18 C17 C22 116.9(16)
C18 C17 C16 124.9(15)
C22 C17 C16 117.8(14)
C19 C18 C17 126.8(17)
C19 C18 O3 122.9(14)
C17 C18 O3 110.0(14)
C18 C19 C20 114.3(16)
C18 C19 H19 121.4
C20 C19 H19 124.3
C21 C20 C19 122.4(18)
C21 C20 H20 116.6
C19 C20 H20 120.9
C20 C21 C22 123.2(19)
C20 C21 O4 117.9(19)
C22 C21 O4 118.8(17)
C21 C22 C17 116.2(16)
C21 C22 H22 120.8
C17 C22 H22 122.9
O3 C23 H23D 110.4
O3 C23 H23E 109.1
H23D C23 H23E 109.5
O3 C23 H23F 108.9
H23D C23 H23F 109.5
H23E C23 H23F 109.5
O4 C24 H24D 110.4
O4 C24 H24E 109.9
H24D C24 H24E 109.5
O4 C24 H24F 108.1
H24D C24 H24F 109.5
H24E C24 H24F 109.5
N3 C25 C26 106.5(11)
N3 C25 C27 111.5(12)
C26 C25 C27 110.5(10)
N3 C25 H25 110.1
C26 C25 H25 108.9
C27 C25 H25 109.2
O6 C26 O5 124.6(13)
O6 C26 C25 116.7(13)
O5 C26 C25 118.3(12)
C28 C27 C25 115.9(12)
C28 C27 H27C 106.6
C25 C27 H27C 108.1
C28 C27 H27D 108.7
C25 C27 H27D 109.6
H27C C27 H27D 107.5
C29 C28 C33 115.9(15)
C29 C28 C27 121.2(15)
C33 C28 C27 122.4(15)
C30 C29 C28 123.3(17)
C30 C29 H29 120.2
C28 C29 H29 116.5
C29 C30 C31 118.1(17)
C29 C30 H30 121.1
C31 C30 H30 120.8
C32 C31 C30 118.8(18)
C32 C31 H31 122.3
C30 C31 H31 118.9
C33 C32 C31 120.8(19)
C33 C32 H32 119.1
C31 C32 H32 120.2
C32 C33 C28 123.0(17)
C32 C33 H33 121.1
C28 C33 H33 115.9
O3A S1A O1A 117.5(7)
O3A S1A O2A 115.4(6)
O1A S1A O2A 112.2(7)
O3A S1A C1A 104.6(6)
O1A S1A C1A 103.0(5)
O2A S1A C1A 101.6(6)
F1A C1A F2A 108.6(8)
F1A C1A F3A 108.5(8)
F2A C1A F3A 107.5(8)
F1A C1A S1A 109.2(8)
F2A C1A S1A 110.9(9)
F3A C1A S1A 112.1(8)
C9E O1E C14E 119.4(12)
C12E O2E C15E 112.0(14)
C19E O3E C23E 115.4(15)
C22E O4E C24E 120.2(13)
C1E N1E C7E 116.4(10)
C1E N1E H1EA 108.4
C7E N1E H1EA 108.0
C1E N1E H1EB 108.0
C7E N1E H1EB 108.0
H1EA N1E H1EB 107.8
C6E N2E C16E 114.6(10)
C6E N2E H2EC 109.2
C16E N2E H2EC 109.0
C6E N2E H2ED 108.1
C16E N2E H2ED 107.8
H2EC N2E H2ED 107.9
N1E C1E C2E 106.3(9)
N1E C1E C6E 110.8(10)
C2E C1E C6E 111.3(11)
N1E C1E H1E 109.5
C2E C1E H1E 109.6
C6E C1E H1E 109.3
C1E C2E C3E 113.1(10)
C1E C2E H2EA 107.3
C3E C2E H2EA 107.0
C1E C2E H2EB 110.4
C3E C2E H2EB 110.8
H2EA C2E H2EB 108.0
C4E C3E C2E 108.5(11)
C4E C3E H3EA 111.5
C2E C3E H3EA 110.9
C4E C3E H3EB 109.5
C2E C3E H3EB 107.9
H3EA C3E H3EB 108.5
C5E C4E C3E 111.1(12)
C5E C4E H4EA 109.9
C3E C4E H4EA 108.6
C5E C4E H4EB 110.3
C3E C4E H4EB 108.8
H4EA C4E H4EB 108.0
C4E C5E C6E 110.8(10)
C4E C5E H5EA 108.7
C6E C5E H5EA 109.5
C4E C5E H5EB 110.4
C6E C5E H5EB 109.2
H5EA C5E H5EB 108.3
C1E C6E N2E 111.6(10)
C1E C6E C5E 111.7(10)
N2E C6E C5E 105.6(9)
C1E C6E H6E 108.6
N2E C6E H6E 109.1
C5E C6E H6E 110.2
C8E C7E N1E 115.5(11)
C8E C7E H7EA 109.8
N1E C7E H7EA 107.6
C8E C7E H7EB 108.0
N1E C7E H7EB 107.7
H7EA C7E H7EB 107.9
C13E C8E C9E 116.4(14)
C13E C8E C7E 125.8(14)
C9E C8E C7E 117.7(15)
C8E C9E C10E 124.5(16)
C8E C9E O1E 113.7(14)
C10E C9E O1E 121.6(16)
C11E C10E C9E 117.6(16)
C11E C10E H10E 121.8
C9E C10E H10E 120.6
C10E C11E C12E 116.9(17)
C10E C11E H11E 123.0
C12E C11E H11E 120.1
C13E C12E C11E 125.2(17)
C13E C12E O2E 112.2(16)
C11E C12E O2E 122.6(17)
C8E C13E C12E 119.1(16)
C8E C13E H13E 120.6
C12E C13E H13E 120.2
O1E C14E H14G 109.5
O1E C14E H14H 108.3
H14G C14E H14H 109.5
O1E C14E H14I 110.6
H14G C14E H14I 109.5
H14H C14E H14I 109.5
O2E C15E H15G 110.4
O2E C15E H15H 110.9
H15G C15E H15H 109.5
O2E C15E H15I 107.1
H15G C15E H15I 109.5
H15H C15E H15I 109.5
C17E C16E N2E 111.0(12)
C17E C16E H16E 112.7
N2E C16E H16E 111.5
C17E C16E H16F 105.6
N2E C16E H16F 106.9
H16E C16E H16F 108.7
C18E C17E C22E 115.5(16)
C18E C17E C16E 121.8(14)
C22E C17E C16E 122.5(15)
C17E C18E C19E 121.9(15)
C17E C18E H18E 118.3
C19E C18E H18E 119.8
C20E C19E C18E 118.5(17)
C20E C19E O3E 128.0(18)
C18E C19E O3E 113.4(16)
C21E C20E C19E 121.1(18)
C21E C20E H20E 120.5
C19E C20E H20E 118.3
C20E C21E C22E 119.7(16)
C20E C21E H21E 120.3
C22E C21E H21E 119.9
O4E C22E C17E 111.3(15)
O4E C22E C21E 125.4(15)
C17E C22E C21E 123.2(16)
O3E C23E H23G 110.0
O3E C23E H23H 110.1
H23G C23E H23H 109.5
O3E C23E H23I 108.4
H23G C23E H23I 109.5
H23H C23E H23I 109.5
O4E C24E H24G 108.8
O4E C24E H24H 109.7
H24G C24E H24H 109.5
O4E C24E H24I 110.0
H24G C24E H24I 109.5
H24H C24E H24I 109.5
O3C S1C O2C 122.8(9)
O3C S1C O1C 108.4(9)
O2C S1C O1C 103.3(12)
O3C S1C C1C 113.0(8)
O2C S1C C1C 106.0(8)
O1C S1C C1C 100.7(10)
F2C C1C F1C 112.2(9)
F2C C1C F3C 111.0(9)
F1C C1C F3C 109.9(9)
F2C C1C S1C 112.0(11)
F1C C1C S1C 112.4(10)
F3C C1C S1C 98.7(13)

loop_
_geom_bond_atom_site_label_1
_geom_bond_atom_site_label_2
_geom_bond_distance
Cu1 O5' 1.918(8)
Cu1 N3' 1.977(10)
Cu1 N2' 1.992(10)
Cu1 N1' 2.046(11)
O1' C9' 1.382(15)
O1' C14' 1.440(19)
O2' C12' 1.369(16)
O2' C15' 1.495(17)
O3' C18' 1.326(14)
O3' C23' 1.442(14)
O4' C21' 1.367(14)
O4' C24' 1.441(13)
O5' C26' 1.335(15)
O6' C26' 1.216(13)
N1' C7' 1.510(14)
N1' C1' 1.526(15)
N1' H1'N 0.9001
N2' C16' 1.453(13)
N2' C6' 1.472(14)
N2' H2'N 0.8999
N3' C25' 1.449(14)
N3' H3'C 0.9001
N3' H3'D 0.9000
C1' C6' 1.491(15)
C1' C2' 1.562(17)
C1' H1' 0.9600
C2' C3' 1.524(16)
C2' H2'A 0.9603
C2' H2'B 0.9601
C3' C4' 1.515(16)
C3' H3'A 0.9601
C3' H3'B 0.9600
C4' C5' 1.513(18)
C4' H4'A 0.9601
C4' H4'B 0.9599
C5' C6' 1.532(17)
C5' H5'A 0.9601
C5' H5'B 0.9602
C6' H6'A 0.9599
C7' C8' 1.571(17)
C7' H7'A 0.9603
C7' H7'B 0.9597
C8' C13' 1.335(17)
C8' C9' 1.427(19)
C9' C10' 1.382(17)
C10' C11' 1.374(17)
C10' H10' 0.9603
C11' C12' 1.366(19)
C11' H11' 0.9600
C12' C13' 1.435(18)
C13' H13' 0.9599
C14' H14A 0.9600
C14' H14B 0.9601
C14' H14C 0.9600
C15' H15A 0.9601
C15' H15B 0.9601
C15' H15C 0.9600
C16' C17' 1.533(15)
C16' H16A 0.9600
C16' H16B 0.9599
C17' C18' 1.334(16)
C17' C22' 1.421(15)
C18' C19' 1.386(17)
C19' C20' 1.392(15)
C19' H19' 0.9600
C20' C21' 1.404(15)
C20' H20' 0.9599
C21' C22' 1.458(17)
C22' H22' 0.9601
C23' H23A 0.9600
C23' H23B 0.9599
C23' H23C 0.9601
C24' H24A 0.9599
C24' H24B 0.9606
C24' H24C 0.9596
C25' C27' 1.504(16)
C25' C26' 1.527(16)
C25' H25' 0.9600
C27' C28' 1.450(17)
C27' H27A 0.9603
C27' H27B 0.9600
C28' C29' 1.354(18)
C28' C33' 1.421(18)
C29' C30' 1.43(2)
C29' H29' 0.9600
C30' C31' 1.335(18)
C30' H30' 0.9601
C31' C32' 1.269(19)
C31' H31' 0.9600
C32' C33' 1.42(2)
C32' H32' 0.9599
C33' H33' 0.9599
S1B O2B 1.392(10)
S1B O1B 1.452(9)
S1B O3B 1.461(9)
S1B C1B 1.816(12)
F1B C1B 1.321(8)
F2B C1B 1.330(8)
F3B C1B 1.327(8)
S1D O2D 1.401(10)
S1D O3D 1.435(11)
S1D O1D 1.460(11)
S1D C1D 1.791(12)
F1D C1D 1.326(8)
F2D C1D 1.326(8)
F3D C1D 1.332(7)
Cu2 O5 1.934(9)
Cu2 N2 2.004(11)
Cu2 N3 2.006(10)
Cu2 N1 2.024(10)
O1 C9 1.363(15)
O1 C14 1.424(13)
O2 C12 1.41(2)
O2 C15 1.52(2)
O3 C23 1.398(14)
O3 C18 1.477(16)
O4 C21 1.446(18)
O4 C24 1.481(17)
O5 C26 1.284(15)
O6 C26 1.263(14)
N1 C1 1.508(14)
N1 C7 1.519(13)
N1 H1N 0.9001
N2 C16 1.510(15)
N2 C6 1.528(16)
N2 H2N 0.9000
N3 C25 1.444(14)
N3 H3NA 0.8999
N3 H3NB 0.9000
C1 C2 1.512(17)
C1 C6 1.585(16)
C1 H1 0.9598
C2 C3 1.545(17)
C2 H2A 0.9599
C2 H2B 0.9600
C3 C4 1.574(18)
C3 H3A 0.9601
C3 H3B 0.9598
C4 C5 1.482(17)
C4 H4A 0.9602
C4 H4B 0.9601
C5 C6 1.499(16)
C5 H5A 0.9600
C5 H5B 0.9601
C6 H6 0.9601
C7 C8 1.553(17)
C7 H7A 0.9599
C7 H7B 0.9601
C8 C13 1.364(18)
C8 C9 1.401(18)
C9 C10 1.393(18)
C10 C11 1.336(19)
C10 H10 0.9602
C11 C12 1.33(2)
C11 H11 0.9601
C12 C13 1.44(2)
C13 H13 0.9601
C14 H14D 0.9603
C14 H14E 0.9600
C14 H14F 0.9600
C15 H15D 0.9599
C15 H15E 0.9600
C15 H15F 0.9600
C16 C17 1.488(17)
C16 H16C 0.9600
C16 H16D 0.9600
C17 C18 1.378(17)
C17 C22 1.399(17)
C18 C19 1.349(17)
C19 C20 1.361(17)
C19 H19 0.9600
C20 C21 1.341(19)
C20 H20 0.9601
C21 C22 1.385(19)
C22 H22 0.9600
C23 H23D 0.9600
C23 H23E 0.9600
C23 H23F 0.9600
C24 H24D 0.9601
C24 H24E 0.9599
C24 H24F 0.9601
C25 C26 1.548(17)
C25 C27 1.557(17)
C25 H25 0.9599
C27 C28 1.517(17)
C27 H27C 0.9598
C27 H27D 0.9600
C28 C29 1.372(16)
C28 C33 1.389(19)
C29 C30 1.338(17)
C29 H29 0.9599
C30 C31 1.44(2)
C30 H30 0.9600
C31 C32 1.344(19)
C31 H31 0.9599
C32 C33 1.326(19)
C32 H32 0.9599
C33 H33 0.9600
S1A O3A 1.423(9)
S1A O1A 1.443(9)
S1A O2A 1.470(11)
S1A C1A 1.786(12)
F1A C1A 1.323(7)
F2A C1A 1.326(8)
F3A C1A 1.328(8)
O1E C9E 1.411(16)
O1E C14E 1.516(15)
O2E C12E 1.450(17)
O2E C15E 1.55(2)
O3E C19E 1.418(17)
O3E C23E 1.50(2)
O4E C22E 1.320(15)
O4E C24E 1.419(15)
N1E C1E 1.474(13)
N1E C7E 1.490(14)
N1E H1EA 0.9000
N1E H1EB 0.9001
N2E C6E 1.518(13)
N2E C16E 1.525(15)
N2E H2EC 0.9001
N2E H2ED 0.9001
C1E C2E 1.501(15)
C1E C6E 1.510(15)
C1E H1E 0.9598
C2E C3E 1.552(15)
C2E H2EA 0.9600
C2E H2EB 0.9600
C3E C4E 1.553(17)
C3E H3EA 0.9600
C3E H3EB 0.9599
C4E C5E 1.513(15)
C4E H4EA 0.9598
C4E H4EB 0.9600
C5E C6E 1.559(15)
C5E H5EA 0.9603
C5E H5EB 0.9599
C6E H6E 0.9599
C7E C8E 1.446(15)
C7E H7EA 0.9600
C7E H7EB 0.9600
C8E C13E 1.305(17)
C8E C9E 1.402(17)
C9E C10E 1.409(17)
C10E C11E 1.301(18)
C10E H10E 0.9599
C11E C12E 1.410(18)
C11E H11E 0.9601
C12E C13E 1.362(17)
C13E H13E 0.9601
C14E H14G 0.9599
C14E H14H 0.9602
C14E H14I 0.9598
C15E H15G 0.9600
C15E H15H 0.9600
C15E H15I 0.9598
C16E C17E 1.425(17)
C16E H16E 0.9600
C16E H16F 0.9601
C17E C18E 1.373(17)
C17E C22E 1.376(17)
C18E C19E 1.412(19)
C18E H18E 0.9599
C19E C20E 1.372(18)
C20E C21E 1.315(17)
C20E H20E 0.9600
C21E C22E 1.384(19)
C21E H21E 0.9599
C23E H23G 0.9601
C23E H23H 0.9599
C23E H23I 0.9601
C24E H24G 0.9600
C24E H24H 0.9599
C24E H24I 0.9601
S1C O3C 1.366(11)
S1C O2C 1.425(14)
S1C O1C 1.50(2)
S1C C1C 1.786(13)
F1C C1C 1.310(8)
F2C C1C 1.293(8)
F3C C1C 1.317(8)

loop_
_geom_hbond_atom_site_label_D
_geom_hbond_atom_site_label_H
_geom_hbond_atom_site_label_A
_geom_hbond_distance_DH
_geom_hbond_distance_HA
_geom_hbond_distance_DA
_geom_hbond_angle_DHA
_geom_hbond_site_symmetry_A
N1' H1'N O2B 0.90 2.31 3.140(15) 153.0 .
N2' H2'N O3C 0.90 2.00 2.895(15) 177.9 .
N3' H3'C O1C 0.90 2.12 2.94(2) 150.2 .
N1 H1N O2A 0.90 2.28 3.091(15) 150.2 .
N1 H1N O1 0.90 2.38 2.982(14) 124.0 .
N2 H2N O1D 0.90 2.03 2.906(15) 163.2 .
N3 H3NA O2D 0.90 2.12 2.996(13) 164.4 .
N1E H1EA O1B 0.90 2.18 2.955(14) 143.4 .
N1E H1EA O1E 0.90 2.24 2.836(13) 123.5 .
N1E H1EB O6' 0.90 2.04 2.833(13) 145.8 .
N1E H1EB O6 0.90 2.24 2.910(13) 131.0 2_546
N2E H2EC O3A 0.90 2.06 2.881(13) 150.2 2_546
N2E H2ED O6 0.90 2.00 2.783(14) 144.2 2_546
N2E H2ED O6' 0.90 2.16 2.823(12) 129.6 .

loop_
_geom_torsion_atom_site_label_1
_geom_torsion_atom_site_label_2
_geom_torsion_atom_site_label_3
_geom_torsion_atom_site_label_4
_geom_torsion
N3' Cu1 O5' C26' 22.3(9)
N2' Cu1 O5' C26' -166(8)
N1' Cu1 O5' C26' -153.0(9)
O5' Cu1 N1' C7' -56.3(8)
N3' Cu1 N1' C7' -107(4)
N2' Cu1 N1' C7' 123.0(9)
O5' Cu1 N1' C1' 176.9(9)
N3' Cu1 N1' C1' 127(4)
N2' Cu1 N1' C1' -3.8(9)
O5' Cu1 N2' C16' -82(8)
N3' Cu1 N2' C16' 89.6(9)
N1' Cu1 N2' C16' -95.0(9)
O5' Cu1 N2' C6' 43(9)
N3' Cu1 N2' C6' -145.5(8)
N1' Cu1 N2' C6' 29.9(8)
O5' Cu1 N3' C25' -26.9(8)
N2' Cu1 N3' C25' 153.6(8)
N1' Cu1 N3' C25' 24(4)
C7' N1' C1' C6' -146.0(11)
Cu1 N1' C1' C6' -23.2(13)
C7' N1' C1' C2' 93.0(14)
Cu1 N1' C1' C2' -144.2(9)
C6' C1' C2' C3' 60.1(15)
N1' C1' C2' C3' 179.9(11)
C1' C2' C3' C4' -56.6(15)
C2' C3' C4' C5' 54.5(17)
C3' C4' C5' C6' -54.2(17)
C16' N2' C6' C1' 76.0(12)
Cu1 N2' C6' C1' -51.7(11)
C16' N2' C6' C5' -48.4(15)
Cu1 N2' C6' C5' -176.2(10)
N1' C1' C6' N2' 49.8(14)
C2' C1' C6' N2' 171.0(11)
N1' C1' C6' C5' 178.5(11)
C2' C1' C6' C5' -60.2(15)
C4' C5' C6' N2' -178.1(12)
C4' C5' C6' C1' 57.6(17)
C1' N1' C7' C8' -81.1(14)
Cu1 N1' C7' C8' 156.4(10)
N1' C7' C8' C13' -79.3(17)
N1' C7' C8' C9' 100.0(15)
C14' O1' C9' C10' 10(2)
C14' O1' C9' C8' -170.5(14)
C13' C8' C9' C10' -4(2)
C7' C8' C9' C10' 176.5(12)
C13' C8' C9' O1' 176.3(12)
C7' C8' C9' O1' -3(2)
O1' C9' C10' C11' -178.6(13)
C8' C9' C10' C11' 2(2)
C9' C10' C11' C12' 4(2)
C10' C11' C12' O2' 172.7(13)
C10' C11' C12' C13' -6(2)
C15' O2' C12' C11' 0(2)
C15' O2' C12' C13' 179.0(12)
C9' C8' C13' C12' 1(2)
C7' C8' C13' C12' -179.6(12)
C11' C12' C13' C8' 4(2)
O2' C12' C13' C8' -175.4(13)
C6' N2' C16' C17' -175.8(10)
Cu1 N2' C16' C17' -54.4(12)
N2' C16' C17' C18' 80.3(16)
N2' C16' C17' C22' -102.8(12)
C23' O3' C18' C17' -178.5(12)
C23' O3' C18' C19' 4(2)
C22' C17' C18' O3' -178.7(11)
C16' C17' C18' O3' -1.9(19)
C22' C17' C18' C19' -1(2)
C16' C17' C18' C19' 175.4(12)
O3' C18' C19' C20' 176.3(12)
C17' C18' C19' C20' -1(2)
C18' C19' C20' C21' 3(2)
C24' O4' C21' C20' -172.1(12)
C24' O4' C21' C22' 8.0(17)
C19' C20' C21' O4' 177.7(11)
C19' C20' C21' C22' -2.3(18)
C18' C17' C22' C21' 1.6(19)
C16' C17' C22' C21' -175.5(11)
O4' C21' C22' C17' -179.7(11)
C20' C21' C22' C17' 0.3(18)
Cu1 N3' C25' C27' 155.0(9)
Cu1 N3' C25' C26' 27.9(12)
Cu1 O5' C26' O6' 164.7(10)
Cu1 O5' C26' C25' -11.2(14)
N3' C25' C26' O6' 172.1(13)
C27' C25' C26' O6' 41.9(18)
N3' C25' C26' O5' -12.2(16)
C27' C25' C26' O5' -142.4(12)
N3' C25' C27' C28' -55.0(16)
C26' C25' C27' C28' 73.7(15)
C25' C27' C28' C29' -68(2)
C25' C27' C28' C33' 111.1(14)
C33' C28' C29' C30' -1(2)
C27' C28' C29' C30' 178.9(14)
C28' C29' C30' C31' 0(3)
C29' C30' C31' C32' 1(3)
C30' C31' C32' C33' -2(3)
C29' C28' C33' C32' 0(2)
C27' C28' C33' C32' 179.9(15)
C31' C32' C33' C28' 2(3)
O2B S1B C1B F1B 57.6(8)
O1B S1B C1B F1B -64.4(8)
O3B S1B C1B F1B 177.5(7)
O2B S1B C1B F3B 178.7(7)
O1B S1B C1B F3B 56.7(8)
O3B S1B C1B F3B -61.4(8)
O2B S1B C1B F2B -63.0(8)
O1B S1B C1B F2B 174.9(7)
O3B S1B C1B F2B 56.8(8)
O2D S1D C1D F2D -64.4(8)
O3D S1D C1D F2D 175.1(8)
O1D S1D C1D F2D 57.2(8)
O2D S1D C1D F1D 54.7(9)
O3D S1D C1D F1D -65.7(8)
O1D S1D C1D F1D 176.4(7)
O2D S1D C1D F3D 175.5(7)
O3D S1D C1D F3D 55.0(9)
O1D S1D C1D F3D -62.9(8)
N2 Cu2 O5 C26 -136(6)
N3 Cu2 O5 C26 22.7(9)
N1 Cu2 O5 C26 -155.6(9)
O5 Cu2 N1 C1 177.4(8)
N2 Cu2 N1 C1 -1.3(8)
N3 Cu2 N1 C1 165(3)
O5 Cu2 N1 C7 -57.5(8)
N2 Cu2 N1 C7 123.7(8)
N3 Cu2 N1 C7 -70(3)
O5 Cu2 N2 C16 -116(6)
N3 Cu2 N2 C16 85.5(9)
N1 Cu2 N2 C16 -96.4(9)
O5 Cu2 N2 C6 9(7)
N3 Cu2 N2 C6 -149.2(8)
N1 Cu2 N2 C6 28.9(8)
O5 Cu2 N3 C25 -30.4(8)
N2 Cu2 N3 C25 148.2(8)
N1 Cu2 N3 C25 -18(3)
C7 N1 C1 C2 95.3(14)
Cu2 N1 C1 C2 -142.1(10)
C7 N1 C1 C6 -148.7(11)
Cu2 N1 C1 C6 -26.0(12)
N1 C1 C2 C3 177.5(11)
C6 C1 C2 C3 59.8(15)
C1 C2 C3 C4 -59.8(16)
C2 C3 C4 C5 56.2(16)
C3 C4 C5 C6 -56.8(16)
C4 C5 C6 N2 -177.0(12)
C4 C5 C6 C1 60.0(16)
C16 N2 C6 C5 -51.1(15)
Cu2 N2 C6 C5 -175.9(9)
C16 N2 C6 C1 75.2(13)
Cu2 N2 C6 C1 -49.6(11)
N1 C1 C6 C5 178.1(11)
C2 C1 C6 C5 -59.9(15)
N1 C1 C6 N2 50.2(13)
C2 C1 C6 N2 172.2(11)
C1 N1 C7 C8 -59.0(15)
Cu2 N1 C7 C8 178.1(9)
N1 C7 C8 C13 118.5(14)
N1 C7 C8 C9 -67.3(16)
C14 O1 C9 C10 -2.6(19)
C14 O1 C9 C8 172.3(11)
C13 C8 C9 O1 178.0(12)
C7 C8 C9 O1 3.7(19)
C13 C8 C9 C10 -7(2)
C7 C8 C9 C10 178.7(12)
O1 C9 C10 C11 177.1(13)
C8 C9 C10 C11 2(2)
C9 C10 C11 C12 5(3)
C10 C11 C12 O2 172.9(17)
C10 C11 C12 C13 -7(3)
C15 O2 C12 C11 -2(3)
C15 O2 C12 C13 177.9(14)
C9 C8 C13 C12 5(2)
C7 C8 C13 C12 179.1(14)
C11 C12 C13 C8 2(3)
O2 C12 C13 C8 -177.7(14)
C6 N2 C16 C17 -175.1(11)
Cu2 N2 C16 C17 -55.1(13)
N2 C16 C17 C18 87.2(16)
N2 C16 C17 C22 -99.6(14)
C22 C17 C18 C19 6(2)
C16 C17 C18 C19 179.7(14)
C22 C17 C18 O3 -179.7(11)
C16 C17 C18 O3 -6.5(19)
C23 O3 C18 C19 -8.8(19)
C23 O3 C18 C17 177.0(12)
C17 C18 C19 C20 -5(2)
O3 C18 C19 C20 -178.0(12)
C18 C19 C20 C21 1(2)
C19 C20 C21 C22 1(3)
C19 C20 C21 O4 -175.8(13)
C24 O4 C21 C20 -176.9(14)
C24 O4 C21 C22 6(2)
C20 C21 C22 C17 0(2)
O4 C21 C22 C17 177.4(12)
C18 C17 C22 C21 -4(2)
C16 C17 C22 C21 -177.6(13)
Cu2 N3 C25 C26 30.7(11)
Cu2 N3 C25 C27 151.3(8)
Cu2 O5 C26 O6 162.3(9)
Cu2 O5 C26 C25 -10.4(15)
N3 C25 C26 O6 172.2(11)
C27 C25 C26 O6 51.0(15)
N3 C25 C26 O5 -14.5(16)
C27 C25 C26 O5 -135.8(12)
N3 C25 C27 C28 -49.6(15)
C26 C25 C27 C28 68.7(16)
C25 C27 C28 C29 -66.9(18)
C25 C27 C28 C33 121.7(15)
C33 C28 C29 C30 -2(2)
C27 C28 C29 C30 -174.4(14)
C28 C29 C30 C31 -1(2)
C29 C30 C31 C32 3(2)
C30 C31 C32 C33 -1(3)
C31 C32 C33 C28 -2(3)
C29 C28 C33 C32 4(2)
C27 C28 C33 C32 176.1(15)
O3A S1A C1A F1A 58.4(8)
O1A S1A C1A F1A -64.9(8)
O2A S1A C1A F1A 178.8(7)
O3A S1A C1A F2A -61.2(8)
O1A S1A C1A F2A 175.4(7)
O2A S1A C1A F2A 59.1(8)
O3A S1A C1A F3A 178.7(7)
O1A S1A C1A F3A 55.3(8)
O2A S1A C1A F3A -61.0(8)
C7E N1E C1E C2E 77.2(12)
C7E N1E C1E C6E -161.8(10)
N1E C1E C2E C3E 176.5(10)
C6E C1E C2E C3E 55.8(13)
C1E C2E C3E C4E -56.3(14)
C2E C3E C4E C5E 56.7(13)
C3E C4E C5E C6E -57.0(14)
N1E C1E C6E N2E 70.0(11)
C2E C1E C6E N2E -171.9(9)
N1E C1E C6E C5E -172.0(10)
C2E C1E C6E C5E -53.9(13)
C16E N2E C6E C1E -164.7(10)
C16E N2E C6E C5E 73.7(12)
C4E C5E C6E C1E 55.2(14)
C4E C5E C6E N2E 176.7(11)
C1E N1E C7E C8E 179.2(11)
N1E C7E C8E C13E -112.8(16)
N1E C7E C8E C9E 63.3(16)
C13E C8E C9E C10E -6(2)
C7E C8E C9E C10E 177.6(13)
C13E C8E C9E O1E 178.4(12)
C7E C8E C9E O1E 1.9(18)
C14E O1E C9E C8E 178.8(12)
C14E O1E C9E C10E 3.1(19)
C8E C9E C10E C11E 7(2)
O1E C9E C10E C11E -177.2(14)
C9E C10E C11E C12E -5(2)
C10E C11E C12E C13E 1(3)
C10E C11E C12E O2E -175.9(15)
C15E O2E C12E C13E 179.6(15)
C15E O2E C12E C11E -3(2)
C9E C8E C13E C12E 2(2)
C7E C8E C13E C12E 178.1(13)
C11E C12E C13E C8E 0(2)
O2E C12E C13E C8E 177.6(13)
C6E N2E C16E C17E 177.0(10)
N2E C16E C17E C18E -115.1(14)
N2E C16E C17E C22E 70.0(16)
C22E C17E C18E C19E -2(2)
C16E C17E C18E C19E -176.9(14)
C17E C18E C19E C20E -1(2)
C17E C18E C19E O3E -176.8(13)
C23E O3E C19E C20E -2(3)
C23E O3E C19E C18E 174.2(16)
C18E C19E C20E C21E 2(3)
O3E C19E C20E C21E 177.0(16)
C19E C20E C21E C22E 0(3)
C24E O4E C22E C17E -179.7(12)
C24E O4E C22E C21E -2(2)
C18E C17E C22E O4E -178.6(12)
C16E C17E C22E O4E -3.3(19)
C18E C17E C22E C21E 3(2)
C16E C17E C22E C21E 178.7(14)
C20E C21E C22E O4E 179.5(14)
C20E C21E C22E C17E -3(2)
O3C S1C C1C F2C 39.6(11)
O2C S1C C1C F2C 176.9(11)
O1C S1C C1C F2C -75.8(11)
O3C S1C C1C F1C 167.0(9)
O2C S1C C1C F1C -55.8(12)
O1C S1C C1C F1C 51.6(11)
O3C S1C C1C F3C -77.2(9)
O2C S1C C1C F3C 60.0(11)
O1C S1C C1C F3C 167.4(10)
